data_4333949
loop_
_publ_author_name
'Udumula Subbarao'
'Matthias J. Gutmann'
'Sebastian C. Peter'

_publ_section_title
;
 New Structure Type in the Mixed-Valent Compound YbCu4Ga8
;
_journal_name_full 'Inorganic Chemistry'
_journal_page_first 2219
_journal_page_last 2227
_journal_paper_doi 10.1021/ic302688n
_journal_volume 52
_journal_year 2013
_chemical_formula_moiety 'Cu4 Ga8 Yb'
_chemical_formula_sum 'Cu4 Ga8 Yb'
_chemical_formula_weight 985.01
_chemical_name_systematic
;
 ?
;
_space_group_IT_number 139
_symmetry_cell_setting tetragonal
_symmetry_space_group_name_Hall '-I 4 2'
_symmetry_space_group_name_H-M 'I 4/m m m'
_atom_sites_solution_primary direct
_atom_sites_solution_secondary difmap
_audit_creation_method SHELXL-97
_cell_angle_alpha 90.00
_cell_angle_beta 90.00
_cell_angle_gamma 90.00
_cell_formula_units_Z 6
_cell_length_a 8.600(3)
_cell_length_b 8.600(3)
_cell_length_c 15.342(6)
_cell_measurement_temperature 50(2)
_cell_volume 1134.7(7)
_computing_cell_refinement 'SXD-2001 (Gutmann, 2005)'
_computing_data_collection 'SXD-2001 (Gutmann, 2005)'
_computing_data_reduction 'SXD-2001 (Gutmann, 2005)'
_computing_structure_refinement 'SHELXL-97 (Sheldrick, 1997)'
_diffrn_ambient_temperature 50(2)
_diffrn_measured_fraction_theta_full 0.211
_diffrn_measured_fraction_theta_max 0.212
_diffrn_measurement_device_type SXD
_diffrn_measurement_method 'time-of-flight LAU diffraction'
_diffrn_radiation_monochromator 'not applicable'
_diffrn_radiation_probe neutron
_diffrn_radiation_source 'ISIS Spallation source'
_diffrn_radiation_type neutron
_diffrn_reflns_av_R_equivalents 0.0000
_diffrn_reflns_av_sigmaI/netI 0.0883
_diffrn_reflns_limit_h_max 22
_diffrn_reflns_limit_h_min -23
_diffrn_reflns_limit_k_max 18
_diffrn_reflns_limit_k_min -22
_diffrn_reflns_limit_l_max 36
_diffrn_reflns_limit_l_min -33
_diffrn_reflns_number 3537
_diffrn_reflns_theta_full 88.00
_diffrn_reflns_theta_max 88.00
_diffrn_reflns_theta_min 9.69
_exptl_absorpt_coefficient_mu 51.22
_exptl_absorpt_correction_T_max 0.9426
_exptl_absorpt_correction_T_min 0.8045
_exptl_absorpt_correction_type numerical
_exptl_absorpt_process_details 'Gauss integration'
_exptl_crystal_density_diffrn 8.647
_exptl_crystal_F_000 610
_exptl_crystal_size_max 3.00
_exptl_crystal_size_mid 1.00
_exptl_crystal_size_min 1.00
_refine_diff_density_max 6.352
_refine_diff_density_min -6.143
_refine_diff_density_rms 0.594
_refine_ls_extinction_coef 0.000080(11)
_refine_ls_extinction_expression Fc^*^=kFc[1+0.001xFc^2^\l^3^/sin(2\q)]^-1/4^
_refine_ls_extinction_method SHELXL
_refine_ls_goodness_of_fit_ref 1.049
_refine_ls_matrix_type full
_refine_ls_number_parameters 41
_refine_ls_number_reflns 3537
_refine_ls_number_restraints 48
_refine_ls_restrained_S_all 1.046
_refine_ls_R_factor_all 0.0663
_refine_ls_R_factor_gt 0.0591
_refine_ls_shift/su_max 0.162
_refine_ls_shift/su_mean 0.119
_refine_ls_structure_factor_coef Fsqd
_refine_ls_weighting_details 'calc w=1/[\s^2^(Fo^2^)+(0.0808P)^2^+68.4054P] where P=(Fo^2^+2Fc^2^)/3'
_refine_ls_weighting_scheme calc
_refine_ls_wR_factor_gt 0.1419
_refine_ls_wR_factor_ref 0.1483
_reflns_number_gt 3163
_reflns_number_total 3537
_reflns_threshold_expression >2sigma(I)
_cod_data_source_file ic302688n_si_002_3.cif
_cod_data_source_block shelxl
_cod_database_code 4333949

loop_
_symmetry_equiv_pos_as_xyz
'x, y, z'
'x, -y, -z'
'-x, -y, z'
'-x, y, -z'
'y, x, -z'
'y, -x, z'
'-y, x, z'
'-y, -x, -z'
'x+1/2, y+1/2, z+1/2'
'x+1/2, -y+1/2, -z+1/2'
'-x+1/2, -y+1/2, z+1/2'
'-x+1/2, y+1/2, -z+1/2'
'y+1/2, x+1/2, -z+1/2'
'y+1/2, -x+1/2, z+1/2'
'-y+1/2, x+1/2, z+1/2'
'-y+1/2, -x+1/2, -z+1/2'
'-x, -y, -z'
'-x, y, z'
'x, y, -z'
'x, -y, z'
'-y, -x, z'
'-y, x, -z'
'y, -x, -z'
'y, x, z'
'-x+1/2, -y+1/2, -z+1/2'
'-x+1/2, y+1/2, z+1/2'
'x+1/2, y+1/2, -z+1/2'
'x+1/2, -y+1/2, z+1/2'
'-y+1/2, -x+1/2, z+1/2'
'-y+1/2, x+1/2, -z+1/2'
'y+1/2, -x+1/2, -z+1/2'
'y+1/2, x+1/2, z+1/2'

loop_
_atom_site_label
_atom_site_type_symbol
_atom_site_fract_x
_atom_site_fract_y
_atom_site_fract_z
_atom_site_U_iso_or_equiv
_atom_site_adp_type
_atom_site_occupancy
_atom_site_symmetry_multiplicity
_atom_site_calc_flag
_atom_site_refinement_flags
Yb1 Yb 0.0000 0.0000 0.0000 0.0012(11) Uani 1 16 d SU
Yb2 Yb 0.5000 0.5000 0.1685(7) 0.0012(6) Uani 1 8 d SU
Cu1 Cu 0.2534(9) 0.2534(9) 0.0830(2) 0.0026(5) Uani 1 2 d SU
Cu2 Cu 0.3046(2) 0.5000 0.0000 0.0023(3) Uani 1 4 d SU
Ga1 Ga 0.5000 0.1546(5) 0.1628(4) 0.0037(6) Uani 1 2 d SU
Ga2 Ga 0.2500 0.2500 0.2500 0.0019(7) Uani 1 4 d SU
Ga3 Ga 0.0000 0.3484(9) 0.0000 0.0045(13) Uani 1 4 d SU
Ga4 Ga 0.22586(14) 0.0000 0.1659(5) 0.00384(18) Uani 1 2 d SU

loop_
_atom_site_aniso_label
_atom_site_aniso_U_11
_atom_site_aniso_U_22
_atom_site_aniso_U_33
_atom_site_aniso_U_23
_atom_site_aniso_U_13
_atom_site_aniso_U_12
Yb1 0.0011(12) 0.0011(12) 0.0013(14) 0.000 0.000 0.000
Yb2 0.0012(6) 0.0012(6) 0.0010(9) 0.000 0.000 0.000
Cu1 0.0030(6) 0.0030(6) 0.0018(5) 0.0005(3) 0.0005(3) -0.0014(6)
Cu2 0.0039(6) 0.0017(4) 0.0012(5) 0.000 0.000 0.000
Ga1 0.0033(7) 0.0023(7) 0.0055(9) 0.0000(5) 0.000 0.000
Ga2 0.0020(8) 0.0020(8) 0.0016(10) -0.0004(6) -0.0004(6) -0.00017(9)
Ga3 0.0051(15) 0.0036(14) 0.0050(15) 0.000 0.000 0.000
Ga4 0.0063(4) 0.0025(3) 0.0027(3) 0.000 0.0016(9) 0.000

loop_
_atom_type_symbol
_atom_type_description
_atom_type_scat_dispersion_real
_atom_type_scat_dispersion_imag
_atom_type_scat_source
Cu Cu 0.0000 0.0000 'International Tables Vol C Tables 4.2.6.8 and 6.1.1.4'
Ga Ga 0.0000 0.0000 'International Tables Vol C Tables 4.2.6.8 and 6.1.1.4'
Yb Yb 0.0000 0.0000 'International Tables Vol C Tables 4.2.6.8 and 6.1.1.4'

loop_
_geom_angle_atom_site_label_1
_geom_angle_atom_site_label_2
_geom_angle_atom_site_label_3
_geom_angle
_geom_angle_site_symmetry_1
_geom_angle_site_symmetry_3
Ga3 Yb1 Ga3 180.0 21 5
Ga3 Yb1 Ga3 90.0 21 17
Ga3 Yb1 Ga3 90.0 5 17
Ga3 Yb1 Ga3 90.0 21 .
Ga3 Yb1 Ga3 90.0 5 .
Ga3 Yb1 Ga3 180.0 17 .
Ga3 Yb1 Ga4 90.0 21 23
Ga3 Yb1 Ga4 90.0 5 23
Ga3 Yb1 Ga4 52.64(8) 17 23
Ga3 Yb1 Ga4 127.36(8) . 23
Ga3 Yb1 Ga4 52.64(8) 21 17
Ga3 Yb1 Ga4 127.36(8) 5 17
Ga3 Yb1 Ga4 90.0 17 17
Ga3 Yb1 Ga4 90.0 . 17
Ga4 Yb1 Ga4 50.82(10) 23 17
Ga3 Yb1 Ga4 127.36(8) 21 .
Ga3 Yb1 Ga4 52.64(8) 5 .
Ga3 Yb1 Ga4 90.0 17 .
Ga3 Yb1 Ga4 90.0 . .
Ga4 Yb1 Ga4 129.18(10) 23 .
Ga4 Yb1 Ga4 180.00(16) 17 .
Ga3 Yb1 Ga4 90.0 21 7
Ga3 Yb1 Ga4 90.0 5 7
Ga3 Yb1 Ga4 127.36(8) 17 7
Ga3 Yb1 Ga4 52.64(8) . 7
Ga4 Yb1 Ga4 180.00(16) 23 7
Ga4 Yb1 Ga4 129.18(10) 17 7
Ga4 Yb1 Ga4 50.82(10) . 7
Ga3 Yb1 Ga4 90.0 21 5
Ga3 Yb1 Ga4 90.0 5 5
Ga3 Yb1 Ga4 127.36(8) 17 5
Ga3 Yb1 Ga4 52.64(8) . 5
Ga4 Yb1 Ga4 74.71(16) 23 5
Ga4 Yb1 Ga4 50.82(10) 17 5
Ga4 Yb1 Ga4 129.18(10) . 5
Ga4 Yb1 Ga4 105.29(16) 7 5
Ga3 Yb1 Ga4 127.36(8) 21 2
Ga3 Yb1 Ga4 52.64(8) 5 2
Ga3 Yb1 Ga4 90.0 17 2
Ga3 Yb1 Ga4 90.0 . 2
Ga4 Yb1 Ga4 50.82(10) 23 2
Ga4 Yb1 Ga4 74.71(16) 17 2
Ga4 Yb1 Ga4 105.29(16) . 2
Ga4 Yb1 Ga4 129.18(10) 7 2
Ga4 Yb1 Ga4 50.82(10) 5 2
Ga3 Yb1 Ga4 90.0 21 21
Ga3 Yb1 Ga4 90.0 5 21
Ga3 Yb1 Ga4 52.64(8) 17 21
Ga3 Yb1 Ga4 127.36(8) . 21
Ga4 Yb1 Ga4 105.29(16) 23 21
Ga4 Yb1 Ga4 129.18(10) 17 21
Ga4 Yb1 Ga4 50.82(10) . 21
Ga4 Yb1 Ga4 74.71(16) 7 21
Ga4 Yb1 Ga4 180.00(16) 5 21
Ga4 Yb1 Ga4 129.18(10) 2 21
Ga3 Yb1 Ga4 52.64(8) 21 18
Ga3 Yb1 Ga4 127.36(8) 5 18
Ga3 Yb1 Ga4 90.0 17 18
Ga3 Yb1 Ga4 90.0 . 18
Ga4 Yb1 Ga4 129.18(10) 23 18
Ga4 Yb1 Ga4 105.29(16) 17 18
Ga4 Yb1 Ga4 74.71(16) . 18
Ga4 Yb1 Ga4 50.82(10) 7 18
Ga4 Yb1 Ga4 129.18(10) 5 18
Ga4 Yb1 Ga4 180.00(16) 2 18
Ga4 Yb1 Ga4 50.82(10) 21 18
Ga1 Yb2 Ga1 89.950(17) 21_665 3_665
Ga1 Yb2 Ga1 89.950(16) 21_665 .
Ga1 Yb2 Ga1 176.6(5) 3_665 .
Ga1 Yb2 Ga1 176.6(5) 21_665 6_565
Ga1 Yb2 Ga1 89.950(17) 3_665 6_565
Ga1 Yb2 Ga1 89.950(17) . 6_565
Ga1 Yb2 Cu2 121.3(4) 21_665 .
Ga1 Yb2 Cu2 88.6(2) 3_665 .
Ga1 Yb2 Cu2 88.6(2) . .
Ga1 Yb2 Cu2 55.29(18) 6_565 .
Ga1 Yb2 Cu2 88.6(2) 21_665 5
Ga1 Yb2 Cu2 121.3(4) 3_665 5
Ga1 Yb2 Cu2 55.29(18) . 5
Ga1 Yb2 Cu2 88.6(2) 6_565 5
Cu2 Yb2 Cu2 45.32(15) . 5
Ga1 Yb2 Cu2 88.6(2) 21_665 21_665
Ga1 Yb2 Cu2 55.29(18) 3_665 21_665
Ga1 Yb2 Cu2 121.3(4) . 21_665
Ga1 Yb2 Cu2 88.6(2) 6_565 21_665
Cu2 Yb2 Cu2 45.32(15) . 21_665
Cu2 Yb2 Cu2 66.0(2) 5 21_665
Ga1 Yb2 Cu2 55.29(18) 21_665 17_665
Ga1 Yb2 Cu2 88.6(2) 3_665 17_665
Ga1 Yb2 Cu2 88.6(2) . 17_665
Ga1 Yb2 Cu2 121.3(4) 6_565 17_665
Cu2 Yb2 Cu2 66.0(2) . 17_665
Cu2 Yb2 Cu2 45.32(15) 5 17_665
Cu2 Yb2 Cu2 45.32(15) 21_665 17_665
Ga1 Yb2 Cu1 129.5(2) 21_665 .
Ga1 Yb2 Cu1 129.5(2) 3_665 .
Ga1 Yb2 Cu1 48.75(9) . .
Ga1 Yb2 Cu1 48.75(9) 6_565 .
Cu2 Yb2 Cu1 46.44(13) . .
Cu2 Yb2 Cu1 46.44(13) 5 .
Cu2 Yb2 Cu1 91.0(3) 21_665 .
Cu2 Yb2 Cu1 91.0(3) 17_665 .
Ga1 Yb2 Cu1 48.75(9) 21_665 3_665
Ga1 Yb2 Cu1 48.75(9) 3_665 3_665
Ga1 Yb2 Cu1 129.5(2) . 3_665
Ga1 Yb2 Cu1 129.5(2) 6_565 3_665
Cu2 Yb2 Cu1 91.0(3) . 3_665
Cu2 Yb2 Cu1 91.0(3) 5 3_665
Cu2 Yb2 Cu1 46.44(13) 21_665 3_665
Cu2 Yb2 Cu1 46.44(13) 17_665 3_665
Cu1 Yb2 Cu1 132.7(4) . 3_665
Ga1 Yb2 Cu1 129.5(2) 21_665 20_565
Ga1 Yb2 Cu1 48.75(9) 3_665 20_565
Ga1 Yb2 Cu1 129.5(2) . 20_565
Ga1 Yb2 Cu1 48.75(9) 6_565 20_565
Cu2 Yb2 Cu1 46.44(13) . 20_565
Cu2 Yb2 Cu1 91.0(3) 5 20_565
Cu2 Yb2 Cu1 46.44(13) 21_665 20_565
Cu2 Yb2 Cu1 91.0(3) 17_665 20_565
Cu1 Yb2 Cu1 80.75(15) . 20_565
Cu1 Yb2 Cu1 80.75(15) 3_665 20_565
Ga1 Yb2 Cu1 48.75(9) 21_665 18_655
Ga1 Yb2 Cu1 129.5(2) 3_665 18_655
Ga1 Yb2 Cu1 48.75(9) . 18_655
Ga1 Yb2 Cu1 129.5(2) 6_565 18_655
Cu2 Yb2 Cu1 91.0(3) . 18_655
Cu2 Yb2 Cu1 46.44(13) 5 18_655
Cu2 Yb2 Cu1 91.0(3) 21_665 18_655
Cu2 Yb2 Cu1 46.44(13) 17_665 18_655
Cu1 Yb2 Cu1 80.75(15) . 18_655
Cu1 Yb2 Cu1 80.75(16) 3_665 18_655
Cu1 Yb2 Cu1 132.7(4) 20_565 18_655
Ga4 Cu1 Ga4 65.6(2) 7 .
Ga4 Cu1 Cu2 175.2(3) 7 5
Ga4 Cu1 Cu2 118.94(7) . 5
Ga4 Cu1 Cu2 118.94(7) 7 .
Ga4 Cu1 Cu2 175.2(3) . .
Cu2 Cu1 Cu2 56.5(2) 5 .
Ga4 Cu1 Ga2 59.17(19) 7 .
Ga4 Cu1 Ga2 59.17(19) . .
Cu2 Cu1 Ga2 121.2(3) 5 .
Cu2 Cu1 Ga2 121.2(3) . .
Ga4 Cu1 Cu1 120.1(2) 7 19
Ga4 Cu1 Cu1 120.1(2) . 19
Cu2 Cu1 Cu1 59.54(13) 5 19
Cu2 Cu1 Cu1 59.54(13) . 19
Ga2 Cu1 Cu1 179.1(3) . 19
Ga4 Cu1 Ga1 63.74(11) 7 6_565
Ga4 Cu1 Ga1 115.8(2) . 6_565
Cu2 Cu1 Ga1 111.9(4) 5 6_565
Cu2 Cu1 Ga1 66.8(2) . 6_565
Ga2 Cu1 Ga1 62.18(15) . 6_565
Cu1 Cu1 Ga1 118.19(15) 19 6_565
Ga4 Cu1 Ga1 115.8(2) 7 .
Ga4 Cu1 Ga1 63.74(11) . .
Cu2 Cu1 Ga1 66.8(2) 5 .
Cu2 Cu1 Ga1 111.9(4) . .
Ga2 Cu1 Ga1 62.18(15) . .
Cu1 Cu1 Ga1 118.19(15) 19 .
Ga1 Cu1 Ga1 108.3(3) 6_565 .
Ga4 Cu1 Ga3 115.4(4) 7 5
Ga4 Cu1 Ga3 64.1(2) . 5
Cu2 Cu1 Ga3 68.96(15) 5 5
Cu2 Cu1 Ga3 113.34(17) . 5
Ga2 Cu1 Ga3 118.29(16) . 5
Cu1 Cu1 Ga3 61.32(9) 19 5
Ga1 Cu1 Ga3 178.7(5) 6_565 5
Ga1 Cu1 Ga3 72.87(12) . 5
Ga4 Cu1 Ga3 64.1(2) 7 .
Ga4 Cu1 Ga3 115.4(4) . .
Cu2 Cu1 Ga3 113.34(17) 5 .
Cu2 Cu1 Ga3 68.96(15) . .
Ga2 Cu1 Ga3 118.29(16) . .
Cu1 Cu1 Ga3 61.32(9) 19 .
Ga1 Cu1 Ga3 72.87(12) 6_565 .
Ga1 Cu1 Ga3 178.7(5) . .
Ga3 Cu1 Ga3 106.0(4) 5 .
Ga4 Cu1 Yb2 114.6(3) 7 .
Ga4 Cu1 Yb2 114.6(3) . .
Cu2 Cu1 Yb2 62.8(3) 5 .
Cu2 Cu1 Yb2 62.8(3) . .
Ga2 Cu1 Yb2 67.3(3) . .
Cu1 Cu1 Yb2 113.6(2) 19 .
Ga1 Cu1 Yb2 59.5(2) 6_565 .
Ga1 Cu1 Yb2 59.5(2) . .
Ga3 Cu1 Yb2 121.7(3) 5 .
Ga3 Cu1 Yb2 121.7(3) . .
Ga4 Cu1 Yb1 64.4(3) 7 .
Ga4 Cu1 Yb1 64.4(3) . .
Cu2 Cu1 Yb1 118.20(16) 5 .
Cu2 Cu1 Yb1 118.20(16) . .
Ga2 Cu1 Yb1 111.5(3) . .
Cu1 Cu1 Yb1 67.55(9) 19 .
Ga1 Cu1 Yb1 120.0(3) 6_565 .
Ga1 Cu1 Yb1 120.0(3) . .
Ga3 Cu1 Yb1 58.7(3) 5 .
Ga3 Cu1 Yb1 58.7(3) . .
Yb2 Cu1 Yb1 178.8(3) . .
Cu2 Cu2 Cu2 90.0 21_665 5
Cu2 Cu2 Cu1 136.11(18) 21_665 19
Cu2 Cu2 Cu1 61.77(10) 5 19
Cu2 Cu2 Cu1 61.77(10) 21_665 20_565
Cu2 Cu2 Cu1 136.11(18) 5 20_565
Cu1 Cu2 Cu1 159.8(3) 19 20_565
Cu2 Cu2 Cu1 136.11(18) 21_665 .
Cu2 Cu2 Cu1 61.77(10) 5 .
Cu1 Cu2 Cu1 60.9(3) 19 .
Cu1 Cu2 Cu1 115.14(17) 20_565 .
Cu2 Cu2 Cu1 61.77(10) 21_665 2_565
Cu2 Cu2 Cu1 136.11(18) 5 2_565
Cu1 Cu2 Cu1 115.14(17) 19 2_565
Cu1 Cu2 Cu1 60.9(3) 20_565 2_565
Cu1 Cu2 Cu1 159.8(3) . 2_565
Cu2 Cu2 Ga1 108.94(6) 21_665 5
Cu2 Cu2 Ga1 108.94(6) 5 5
Cu1 Cu2 Ga1 57.94(7) 19 5
Cu1 Cu2 Ga1 111.71(18) 20_565 5
Cu1 Cu2 Ga1 111.71(18) . 5
Cu1 Cu2 Ga1 57.94(7) 2_565 5
Cu2 Cu2 Ga1 108.94(6) 21_665 6_565
Cu2 Cu2 Ga1 108.94(6) 5 6_565
Cu1 Cu2 Ga1 111.71(18) 19 6_565
Cu1 Cu2 Ga1 57.94(7) 20_565 6_565
Cu1 Cu2 Ga1 57.94(7) . 6_565
Cu1 Cu2 Ga1 111.71(18) 2_565 6_565
Ga1 Cu2 Ga1 125.36(19) 5 6_565
Cu2 Cu2 Ga3 161.46(14) 21_665 .
Cu2 Cu2 Ga3 108.54(14) 5 .
Cu1 Cu2 Ga3 57.80(19) 19 .
Cu1 Cu2 Ga3 102.67(18) 20_565 .
Cu1 Cu2 Ga3 57.80(19) . .
Cu1 Cu2 Ga3 102.67(18) 2_565 .
Ga1 Cu2 Ga3 65.74(7) 5 .
Ga1 Cu2 Ga3 65.74(7) 6_565 .
Cu2 Cu2 Ga3 108.54(14) 21_665 17_565
Cu2 Cu2 Ga3 161.46(14) 5 17_565
Cu1 Cu2 Ga3 102.67(18) 19 17_565
Cu1 Cu2 Ga3 57.80(19) 20_565 17_565
Cu1 Cu2 Ga3 102.67(18) . 17_565
Cu1 Cu2 Ga3 57.80(19) 2_565 17_565
Ga1 Cu2 Ga3 65.74(7) 5 17_565
Ga1 Cu2 Ga3 65.74(7) 6_565 17_565
Ga3 Cu2 Ga3 52.9(3) . 17_565
Cu2 Cu2 Yb2 67.34(8) 21_665 .
Cu2 Cu2 Yb2 67.34(8) 5 .
Cu1 Cu2 Yb2 121.36(6) 19 .
Cu1 Cu2 Yb2 70.76(18) 20_565 .
Cu1 Cu2 Yb2 70.76(18) . .
Cu1 Cu2 Yb2 121.36(6) 2_565 .
Ga1 Cu2 Yb2 174.30(16) 5 .
Ga1 Cu2 Yb2 60.34(14) 6_565 .
Ga3 Cu2 Yb2 119.20(10) . .
Ga3 Cu2 Yb2 119.20(10) 17_565 .
Cu2 Cu2 Yb2 67.34(8) 21_665 17_665
Cu2 Cu2 Yb2 67.34(8) 5 17_665
Cu1 Cu2 Yb2 70.76(18) 19 17_665
Cu1 Cu2 Yb2 121.36(6) 20_565 17_665
Cu1 Cu2 Yb2 121.36(6) . 17_665
Cu1 Cu2 Yb2 70.76(18) 2_565 17_665
Ga1 Cu2 Yb2 60.34(14) 5 17_665
Ga1 Cu2 Yb2 174.30(16) 6_565 17_665
Ga3 Cu2 Yb2 119.20(10) . 17_665
Ga3 Cu2 Yb2 119.20(10) 17_565 17_665
Yb2 Cu2 Yb2 114.0(2) . 17_665
Cu1 Ga1 Cu1 109.8(4) . 18_655
Cu1 Ga1 Ga1 109.1(2) . 3_655
Cu1 Ga1 Ga1 109.1(2) 18_655 3_655
Cu1 Ga1 Ga2 142.9(3) . 10
Cu1 Ga1 Ga2 58.36(9) 18_655 10
Ga1 Ga1 Ga2 107.95(9) 3_655 10
Cu1 Ga1 Ga2 58.36(9) . .
Cu1 Ga1 Ga2 142.9(3) 18_655 .
Ga1 Ga1 Ga2 107.95(9) 3_655 .
Ga2 Ga1 Ga2 107.75(19) 10 .
Cu1 Ga1 Ga4 57.1(2) . .
Cu1 Ga1 Ga4 151.9(3) 18_655 .
Ga1 Ga1 Ga4 60.58(7) 3_655 .
Ga2 Ga1 Ga4 147.8(3) 10 .
Ga2 Ga1 Ga4 55.89(11) . .
Cu1 Ga1 Ga4 151.9(3) . 18_655
Cu1 Ga1 Ga4 57.1(2) 18_655 18_655
Ga1 Ga1 Ga4 60.58(7) 3_655 18_655
Ga2 Ga1 Ga4 55.89(11) 10 18_655
Ga2 Ga1 Ga4 147.8(3) . 18_655
Ga4 Ga1 Ga4 121.13(15) . 18_655
Cu1 Ga1 Cu2 55.2(2) . 5
Cu1 Ga1 Cu2 55.2(2) 18_655 5
Ga1 Ga1 Cu2 117.32(9) 3_655 5
Ga2 Ga1 Cu2 107.76(13) 10 5
Ga2 Ga1 Cu2 107.76(13) . 5
Ga4 Ga1 Cu2 103.9(2) . 5
Ga4 Ga1 Cu2 103.9(2) 18_655 5
Cu1 Ga1 Ga4 108.69(14) . 31
Cu1 Ga1 Ga4 108.69(14) 18_655 31
Ga1 Ga1 Ga4 111.36(9) 3_655 31
Ga2 Ga1 Ga4 54.53(10) 10 31
Ga2 Ga1 Ga4 54.53(10) . 31
Ga4 Ga1 Ga4 99.4(2) . 31
Ga4 Ga1 Ga4 99.4(2) 18_655 31
Cu2 Ga1 Ga4 131.32(15) 5 31
Cu1 Ga1 Yb2 71.7(3) . .
Cu1 Ga1 Yb2 71.7(3) 18_655 .
Ga1 Ga1 Yb2 178.3(3) 3_655 .
Ga2 Ga1 Yb2 71.16(13) 10 .
Ga2 Ga1 Yb2 71.16(13) . .
Ga4 Ga1 Yb2 119.37(7) . .
Ga4 Ga1 Yb2 119.37(7) 18_655 .
Cu2 Ga1 Yb2 64.4(3) 5 .
Ga4 Ga1 Yb2 66.9(3) 31 .
Ga4 Ga2 Ga4 180.0 31 7
Ga4 Ga2 Ga4 66.17(12) 31 25
Ga4 Ga2 Ga4 113.83(12) 7 25
Ga4 Ga2 Ga4 113.83(13) 31 .
Ga4 Ga2 Ga4 66.17(13) 7 .
Ga4 Ga2 Ga4 180.0 25 .
Ga4 Ga2 Cu1 59.9(2) 31 25
Ga4 Ga2 Cu1 120.1(2) 7 25
Ga4 Ga2 Cu1 59.9(2) 25 25
Ga4 Ga2 Cu1 120.1(2) . 25
Ga4 Ga2 Cu1 120.1(2) 31 .
Ga4 Ga2 Cu1 59.9(2) 7 .
Ga4 Ga2 Cu1 120.1(2) 25 .
Ga4 Ga2 Cu1 59.9(2) . .
Cu1 Ga2 Cu1 180.0 25 .
Ga4 Ga2 Ga1 65.99(14) 31 .
Ga4 Ga2 Ga1 114.01(14) 7 .
Ga4 Ga2 Ga1 117.03(9) 25 .
Ga4 Ga2 Ga1 62.97(9) . .
Cu1 Ga2 Ga1 120.55(15) 25 .
Cu1 Ga2 Ga1 59.45(15) . .
Ga4 Ga2 Ga1 114.01(14) 31 25
Ga4 Ga2 Ga1 65.99(14) 7 25
Ga4 Ga2 Ga1 62.97(9) 25 25
Ga4 Ga2 Ga1 117.03(9) . 25
Cu1 Ga2 Ga1 59.45(15) 25 25
Cu1 Ga2 Ga1 120.55(15) . 25
Ga1 Ga2 Ga1 180.0 . 25
Ga4 Ga2 Ga1 117.03(9) 31 6_565
Ga4 Ga2 Ga1 62.97(9) 7 6_565
Ga4 Ga2 Ga1 65.99(14) 25 6_565
Ga4 Ga2 Ga1 114.01(14) . 6_565
Cu1 Ga2 Ga1 120.55(15) 25 6_565
Cu1 Ga2 Ga1 59.45(15) . 6_565
Ga1 Ga2 Ga1 104.2(2) . 6_565
Ga1 Ga2 Ga1 75.8(2) 25 6_565
Ga4 Ga2 Ga1 62.97(9) 31 30_545
Ga4 Ga2 Ga1 117.03(9) 7 30_545
Ga4 Ga2 Ga1 114.01(14) 25 30_545
Ga4 Ga2 Ga1 65.99(14) . 30_545
Cu1 Ga2 Ga1 59.45(15) 25 30_545
Cu1 Ga2 Ga1 120.55(15) . 30_545
Ga1 Ga2 Ga1 75.8(2) . 30_545
Ga1 Ga2 Ga1 104.2(2) 25 30_545
Ga1 Ga2 Ga1 180.0(2) 6_565 30_545
Ga4 Ga2 Yb2 65.3(2) 31 .
Ga4 Ga2 Yb2 114.7(2) 7 .
Ga4 Ga2 Yb2 65.3(2) 25 .
Ga4 Ga2 Yb2 114.7(2) . .
Cu1 Ga2 Yb2 113.3(3) 25 .
Cu1 Ga2 Yb2 66.7(3) . .
Ga1 Ga2 Yb2 58.82(10) . .
Ga1 Ga2 Yb2 121.18(10) 25 .
Ga1 Ga2 Yb2 58.82(10) 6_565 .
Ga1 Ga2 Yb2 121.18(10) 30_545 .
Ga4 Ga2 Yb2 114.7(2) 31 25
Ga4 Ga2 Yb2 65.3(2) 7 25
Ga4 Ga2 Yb2 114.7(2) 25 25
Ga4 Ga2 Yb2 65.3(2) . 25
Cu1 Ga2 Yb2 66.7(3) 25 25
Cu1 Ga2 Yb2 113.3(3) . 25
Ga1 Ga2 Yb2 121.18(10) . 25
Ga1 Ga2 Yb2 58.82(10) 25 25
Ga1 Ga2 Yb2 121.18(10) 6_565 25
Ga1 Ga2 Yb2 58.82(10) 30_545 25
Yb2 Ga2 Yb2 180.0 . 25
Ga3 Ga3 Cu1 107.9(3) 17_565 4
Ga3 Ga3 Cu1 107.9(3) 17_565 .
Cu1 Ga3 Cu1 144.2(5) 4 .
Ga3 Ga3 Cu1 107.9(3) 17_565 18
Cu1 Ga3 Cu1 57.37(17) 4 18
Cu1 Ga3 Cu1 110.5(4) . 18
Ga3 Ga3 Cu1 107.9(3) 17_565 19
Cu1 Ga3 Cu1 110.5(4) 4 19
Cu1 Ga3 Cu1 57.37(17) . 19
Cu1 Ga3 Cu1 144.2(5) 18 19
Ga3 Ga3 Ga4 112.49(14) 17_565 5
Cu1 Ga3 Ga4 55.86(16) 4 5
Cu1 Ga3 Ga4 109.01(18) . 5
Cu1 Ga3 Ga4 109.01(18) 18 5
Cu1 Ga3 Ga4 55.86(16) 19 5
Ga3 Ga3 Ga4 112.49(14) 17_565 7
Cu1 Ga3 Ga4 109.01(18) 4 7
Cu1 Ga3 Ga4 55.86(16) . 7
Cu1 Ga3 Ga4 55.86(16) 18 7
Cu1 Ga3 Ga4 109.01(18) 19 7
Ga4 Ga3 Ga4 135.0(3) 5 7
Ga3 Ga3 Cu2 63.54(14) 17_565 .
Cu1 Ga3 Cu2 150.76(12) 4 .
Cu1 Ga3 Cu2 53.2(2) . .
Cu1 Ga3 Cu2 150.76(12) 18 .
Cu1 Ga3 Cu2 53.2(2) 19 .
Ga4 Ga3 Cu2 99.82(3) 5 .
Ga4 Ga3 Cu2 99.82(3) 7 .
Ga3 Ga3 Cu2 63.54(14) 17_565 17_565
Cu1 Ga3 Cu2 53.2(2) 4 17_565
Cu1 Ga3 Cu2 150.76(12) . 17_565
Cu1 Ga3 Cu2 53.2(2) 18 17_565
Cu1 Ga3 Cu2 150.76(12) 19 17_565
Ga4 Ga3 Cu2 99.82(3) 5 17_565
Ga4 Ga3 Cu2 99.82(3) 7 17_565
Cu2 Ga3 Cu2 127.1(3) . 17_565
Ga3 Ga3 Yb1 180.0 17_565 .
Cu1 Ga3 Yb1 72.1(3) 4 .
Cu1 Ga3 Yb1 72.1(3) . .
Cu1 Ga3 Yb1 72.1(3) 18 .
Cu1 Ga3 Yb1 72.1(3) 19 .
Ga4 Ga3 Yb1 67.51(14) 5 .
Ga4 Ga3 Yb1 67.51(14) 7 .
Cu2 Ga3 Yb1 116.46(14) . .
Cu2 Ga3 Yb1 116.46(14) 17_565 .
Cu1 Ga4 Cu1 118.6(4) 20 .
Cu1 Ga4 Ga2 169.87(18) 20 .
Cu1 Ga4 Ga2 60.97(13) . .
Cu1 Ga4 Ga2 60.97(13) 20 12_545
Cu1 Ga4 Ga2 169.87(18) . 12_545
Ga2 Ga4 Ga2 117.4(3) . 12_545
Cu1 Ga4 Ga1 109.40(19) 20 .
Cu1 Ga4 Ga1 59.2(2) . .
Ga2 Ga4 Ga1 61.14(10) . .
Ga2 Ga4 Ga1 110.90(19) 12_545 .
Cu1 Ga4 Ga1 59.2(2) 20 3_655
Cu1 Ga4 Ga1 109.40(19) . 3_655
Ga2 Ga4 Ga1 110.90(19) . 3_655
Ga2 Ga4 Ga1 61.14(10) 12_545 3_655
Ga1 Ga4 Ga1 58.83(15) . 3_655
Cu1 Ga4 Ga3 60.05(16) 20 5
Cu1 Ga4 Ga3 60.05(16) . 5
Ga2 Ga4 Ga3 116.26(13) . 5
Ga2 Ga4 Ga3 116.26(13) 12_545 5
Ga1 Ga4 Ga3 69.6(2) . 5
Ga1 Ga4 Ga3 69.6(2) 3_655 5
Cu1 Ga4 Ga4 57.18(12) 20 21
Cu1 Ga4 Ga4 132.4(2) . 21
Ga2 Ga4 Ga4 131.49(8) . 21
Ga2 Ga4 Ga4 56.92(6) 12_545 21
Ga1 Ga4 Ga4 164.39(7) . 21
Ga1 Ga4 Ga4 105.58(7) 3_655 21
Ga3 Ga4 Ga4 105.69(10) 5 21
Cu1 Ga4 Ga4 132.4(2) 20 7
Cu1 Ga4 Ga4 57.18(12) . 7
Ga2 Ga4 Ga4 56.92(6) . 7
Ga2 Ga4 Ga4 131.49(8) 12_545 7
Ga1 Ga4 Ga4 105.58(7) . 7
Ga1 Ga4 Ga4 164.39(7) 3_655 7
Ga3 Ga4 Ga4 105.69(10) 5 7
Ga4 Ga4 Ga4 90.0 21 7
Cu1 Ga4 Ga1 115.7(2) 20 30_545
Cu1 Ga4 Ga1 115.7(2) . 30_545
Ga2 Ga4 Ga1 59.48(13) . 30_545
Ga2 Ga4 Ga1 59.48(13) 12_545 30_545
Ga1 Ga4 Ga1 72.5(3) . 30_545
Ga1 Ga4 Ga1 72.5(3) 3_655 30_545
Ga3 Ga4 Ga1 136.15(10) 5 30_545
Ga4 Ga4 Ga1 104.93(6) 21 30_545
Ga4 Ga4 Ga1 104.93(6) 7 30_545
Cu1 Ga4 Yb1 70.0(3) 20 .
Cu1 Ga4 Yb1 70.0(3) . .
Ga2 Ga4 Yb1 117.24(9) . .
Ga2 Ga4 Yb1 117.24(9) 12_545 .
Ga1 Ga4 Yb1 121.0(3) . .
Ga1 Ga4 Yb1 121.0(3) 3_655 .
Ga3 Ga4 Yb1 59.85(17) 5 .
Ga4 Ga4 Yb1 64.59(5) 21 .
Ga4 Ga4 Yb1 64.59(5) 7 .
Ga1 Ga4 Yb1 164.00(13) 30_545 .
Cu1 Ga4 Yb2 117.08(9) 20 25
Cu1 Ga4 Yb2 117.08(9) . 25
Ga2 Ga4 Yb2 69.06(18) . 25
Ga2 Ga4 Yb2 69.06(18) 12_545 25
Ga1 Ga4 Yb2 122.9(3) . 25
Ga1 Ga4 Yb2 122.9(3) 3_655 25
Ga3 Ga4 Yb2 165.1(2) 5 25
Ga4 Ga4 Yb2 64.56(12) 21 25
Ga4 Ga4 Yb2 64.56(12) 7 25
Ga1 Ga4 Yb2 58.8(2) 30_545 25
Yb1 Ga4 Yb2 105.24(13) . 25

loop_
_geom_bond_atom_site_label_1
_geom_bond_atom_site_label_2
_geom_bond_distance
_geom_bond_site_symmetry_2
Yb1 Ga3 2.996(8) 21
Yb1 Ga3 2.996(8) 5
Yb1 Ga3 2.996(8) 17
Yb1 Ga3 2.996(8) .
Yb1 Ga4 3.201(6) 23
Yb1 Ga4 3.201(6) 17
Yb1 Ga4 3.201(6) .
Yb1 Ga4 3.201(6) 7
Yb1 Ga4 3.201(6) 5
Yb1 Ga4 3.201(6) 2
Yb1 Ga4 3.201(6) 21
Yb1 Ga4 3.201(6) 18
Yb2 Ga1 2.972(4) 21_665
Yb2 Ga1 2.972(4) 3_665
Yb2 Ga1 2.972(4) .
Yb2 Ga1 2.972(4) 6_565
Yb2 Cu2 3.084(9) .
Yb2 Cu2 3.084(9) 5
Yb2 Cu2 3.084(9) 21_665
Yb2 Cu2 3.084(9) 17_665
Yb2 Cu1 3.273(12) .
Yb2 Cu1 3.273(12) 3_665
Yb2 Cu1 3.273(12) 20_565
Yb2 Cu1 3.273(12) 18_655
Cu1 Ga4 2.534(8) 7
Cu1 Ga4 2.534(8) .
Cu1 Cu2 2.512(8) 5
Cu1 Cu2 2.512(8) .
Cu1 Ga2 2.562(4) .
Cu1 Cu1 2.547(7) 19
Cu1 Ga1 2.592(5) 6_565
Cu1 Ga1 2.592(5) .
Cu1 Ga3 2.653(5) 5
Cu1 Ga3 2.653(5) .
Cu2 Cu2 2.376(3) 21_665
Cu2 Cu2 2.376(3) 5
Cu2 Cu1 2.512(8) 19
Cu2 Cu1 2.512(8) 20_565
Cu2 Cu1 2.512(8) 2_565
Cu2 Ga1 2.811(6) 5
Cu2 Ga1 2.811(6) 6_565
Cu2 Ga3 2.926(4) .
Cu2 Ga3 2.926(4) 17_565
Cu2 Yb2 3.084(9) 17_665
Ga1 Cu1 2.592(5) 18_655
Ga1 Ga1 2.659(8) 3_655
Ga1 Ga2 2.662(3) 10
Ga1 Ga2 2.662(3) .
Ga1 Ga4 2.707(2) .
Ga1 Ga4 2.707(2) 18_655
Ga1 Cu2 2.811(6) 5
Ga1 Ga4 2.822(8) 31
Ga2 Ga4 2.516(4) 31
Ga2 Ga4 2.516(4) 7
Ga2 Ga4 2.516(4) 25
Ga2 Ga4 2.516(4) .
Ga2 Cu1 2.562(4) 25
Ga2 Ga1 2.662(3) 25
Ga2 Ga1 2.662(3) 6_565
Ga2 Ga1 2.662(3) 30_545
Ga2 Yb2 3.287(4) 25
Ga3 Ga3 2.608(15) 17_565
Ga3 Cu1 2.653(5) 4
Ga3 Cu1 2.653(5) 18
Ga3 Cu1 2.653(5) 19
Ga3 Ga4 2.754(8) 5
Ga3 Ga4 2.754(8) 7
Ga3 Cu2 2.926(4) 17_565
Ga4 Cu1 2.534(8) 20
Ga4 Ga2 2.516(4) 12_545
Ga4 Ga1 2.707(2) 3_655
Ga4 Ga3 2.754(8) 5
Ga4 Ga4 2.7471(19) 21
Ga4 Ga4 2.7471(19) 7
Ga4 Ga1 2.822(8) 30_545
Ga4 Yb2 3.198(14) 25
